data_7156141
loop_
_publ_author_name
'Kratena, Nicolas'
'Pilz, Sarah M.'
'Weil, Matthias'
'Gmeiner, G\"unter'
'Enev, Valentin S.'
'G\"artner, Peter'

_publ_section_title
;
 Synthesis and structural elucidation of a dehydrochloromethyltestosterone
 metabolite.
;
_journal_issue 14
_journal_name_full 'Organic &amp; biomolecular chemistry'
_journal_page_first 2508
_journal_page_last 2521
_journal_paper_doi 10.1039/C8OB00122G
_journal_volume 16
_journal_year 2018
_chemical_absolute_configuration ad
_chemical_formula_moiety 'C19 H29 Cl O2'
_chemical_formula_sum 'C19 H29 Cl O2'
_chemical_formula_weight 324.87
_space_group_crystal_system orthorhombic
_space_group_IT_number 19
_space_group_name_Hall 'P 2ac 2ab'
_space_group_name_H-M_alt 'P 21 21 21'
_symmetry_space_group_name_Hall 'P 2ac 2ab'
_symmetry_space_group_name_H-M 'P 21 21 21'
_atom_sites_solution_hydrogens mixed
_audit_creation_method SHELXL-2017/1
_audit_update_record
;
2017-11-20 deposited with the CCDC.
2018-03-06 downloaded from the CCDC.
;
_cell_angle_alpha 90
_cell_angle_beta 90
_cell_angle_gamma 90
_cell_formula_units_Z 8
_cell_length_a 7.5312(3)
_cell_length_b 20.9084(8)
_cell_length_c 21.2244(9)
_cell_measurement_reflns_used 9883
_cell_measurement_temperature 100(2)
_cell_measurement_theta_max 31.65
_cell_measurement_theta_min 2.87
_cell_volume 3342.1(2)
_computing_cell_refinement 'SAINT (Bruker, 2015)'
_computing_data_collection 'APEX2 (Bruker, 2015)'
_computing_data_reduction 'SAINT (Bruker, 2015)'
_computing_structure_refinement 'SHELXL-2017/1 (Sheldrick, 2017)'
_computing_structure_solution 'SHELXS (Sheldrick, 2008)'
_diffrn_ambient_temperature 100(2)
_diffrn_measured_fraction_theta_full 0.999
_diffrn_measured_fraction_theta_max 0.997
_diffrn_measurement_device_type 'Bruker APEX2 CCD'
_diffrn_measurement_method '\w- and \f-scans'
_diffrn_radiation_type MoK\a
_diffrn_radiation_wavelength 0.71073
_diffrn_reflns_av_R_equivalents 0.0216
_diffrn_reflns_av_unetI/netI 0.0213
_diffrn_reflns_Laue_measured_fraction_full 0.999
_diffrn_reflns_Laue_measured_fraction_max 0.997
_diffrn_reflns_limit_h_max 10
_diffrn_reflns_limit_h_min -8
_diffrn_reflns_limit_k_max 27
_diffrn_reflns_limit_k_min -30
_diffrn_reflns_limit_l_max 30
_diffrn_reflns_limit_l_min -30
_diffrn_reflns_number 31190
_diffrn_reflns_point_group_measured_fraction_full 1.000
_diffrn_reflns_point_group_measured_fraction_max 0.997
_diffrn_reflns_theta_full 25.242
_diffrn_reflns_theta_max 31.065
_diffrn_reflns_theta_min 1.919
_exptl_absorpt_coefficient_mu 0.234
_exptl_absorpt_correction_T_max 0.7462
_exptl_absorpt_correction_T_min 0.6802
_exptl_absorpt_correction_type multi-scan
_exptl_absorpt_process_details
;
 SADABS 2016/2: Krause, L., Herbst-Irmer, R., Sheldrick G.M. & Stalke D.,
 J. Appl. Cryst. 48 (2015) 3-10
;
_exptl_crystal_colour colourless
_exptl_crystal_density_diffrn 1.291
_exptl_crystal_description block
_exptl_crystal_F_000 1408
_exptl_crystal_size_max 0.400
_exptl_crystal_size_mid 0.300
_exptl_crystal_size_min 0.200
_refine_diff_density_max 0.335
_refine_diff_density_min -0.230
_refine_diff_density_rms 0.055
_refine_ls_abs_structure_details
;
 Flack x determined using 4448 quotients [(I+)-(I-)]/[(I+)+(I-)]
 (Parsons, Flack and Wagner, Acta Cryst. B69 (2013) 249-259).
;
_refine_ls_abs_structure_Flack -0.021(9)
_refine_ls_extinction_method none
_refine_ls_goodness_of_fit_ref 1.199
_refine_ls_hydrogen_treatment mixed
_refine_ls_matrix_type full
_refine_ls_number_parameters 409
_refine_ls_number_reflns 10688
_refine_ls_number_restraints 0
_refine_ls_restrained_S_all 1.199
_refine_ls_R_factor_all 0.0282
_refine_ls_R_factor_gt 0.0265
_refine_ls_shift/su_max 0.002
_refine_ls_shift/su_mean 0.000
_refine_ls_structure_factor_coef Fsqd
_refine_ls_weighting_details 'w=1/[\s^2^(Fo^2^)+(0.0482P)^2^+0.0505P] where P=(Fo^2^+2Fc^2^)/3'
_refine_ls_weighting_scheme calc
_refine_ls_wR_factor_gt 0.0747
_refine_ls_wR_factor_ref 0.0760
_reflns_Friedel_coverage 0.795
_reflns_Friedel_fraction_full 1.000
_reflns_Friedel_fraction_max 0.997
_reflns_number_gt 10281
_reflns_number_total 10688
_reflns_threshold_expression 'I > 2\s(I)'
_cod_data_source_file c8ob00122g2.cif
_cod_data_source_block 25
_cod_depositor_comments 'Adding full bibliography for 7156140--7156144.cif.'
_cod_database_code 7156141
_shelx_shelxl_version_number 2017/1
_shelx_space_group_comment
;
The symmetry employed for this shelxl refinement is uniquely defined
by the following loop, which should always be used as a source of
symmetry information in preference to the above space-group names.
They are only intended as comments.
;
_shelx_estimated_absorpt_t_min 0.912
_shelx_estimated_absorpt_t_max 0.955

loop_
_space_group_symop_operation_xyz
'x, y, z'
'-x+1/2, -y, z+1/2'
'-x, y+1/2, -z+1/2'
'x+1/2, -y+1/2, -z'

loop_
_atom_site_label
_atom_site_type_symbol
_atom_site_fract_x
_atom_site_fract_y
_atom_site_fract_z
_atom_site_U_iso_or_equiv
_atom_site_adp_type
_atom_site_occupancy
_atom_site_site_symmetry_order
_atom_site_calc_flag
_atom_site_refinement_flags_posn
_atom_site_refinement_flags_adp
Cl1B Cl 1.08447(4) 0.67352(2) 0.53500(2) 0.01827(7) Uani 1 1 d . .
Cl1A Cl 0.35359(5) 0.70948(2) 0.72265(2) 0.02239(8) Uani 1 1 d . .
O1B O 0.79813(14) 0.69310(5) 0.63356(4) 0.01607(18) Uani 1 1 d . .
O2A O -0.04502(13) 0.29802(5) 0.85865(5) 0.01871(19) Uani 1 1 d . .
O2B O 0.30015(15) 0.33204(5) 0.48009(5) 0.0219(2) Uani 1 1 d . .
O1A O 0.68158(13) 0.62228(5) 0.73907(5) 0.01749(19) Uani 1 1 d . .
C17A C -0.06221(16) 0.33289(6) 0.81327(6) 0.0133(2) Uani 1 1 d . .
C14B C 0.70756(17) 0.37697(6) 0.55123(6) 0.0127(2) Uani 1 1 d . .
H14B H 0.778627 0.373097 0.590848 0.015 Uiso 1 1 calc R U
C6A C 0.30492(16) 0.58415(6) 0.75947(6) 0.0120(2) Uani 1 1 d . .
H6A H 0.371946 0.570416 0.721113 0.014 Uiso 1 1 calc R U
C9A C 0.07447(16) 0.46898(6) 0.76002(6) 0.0117(2) Uani 1 1 d . .
H9A H -0.000825 0.476430 0.798132 0.014 Uiso 1 1 calc R U
C2B C 0.74366(17) 0.69797(6) 0.56909(6) 0.0132(2) Uani 1 1 d . .
H2B H 0.759941 0.742984 0.554249 0.016 Uiso 1 1 calc R U
C12B C 0.39403(18) 0.40431(6) 0.59336(6) 0.0154(2) Uani 1 1 d . .
H12A H 0.269534 0.389346 0.590752 0.019 Uiso 1 1 calc R U
H12B H 0.424791 0.408890 0.638486 0.019 Uiso 1 1 calc R U
C5B C 0.62223(15) 0.56375(5) 0.53780(5) 0.01028(19) Uani 1 1 d . .
C13B C 0.51523(17) 0.35431(6) 0.56360(6) 0.0128(2) Uani 1 1 d . .
C10A C 0.26973(15) 0.46680(5) 0.78175(5) 0.01050(19) Uani 1 1 d . .
H10A H 0.343335 0.458930 0.743314 0.013 Uiso 1 1 calc R U
C6B C 0.82262(15) 0.58215(5) 0.54315(5) 0.0101(2) Uani 1 1 d . .
H6B H 0.856847 0.576549 0.588338 0.012 Uiso 1 1 calc R U
C11B C 0.40897(17) 0.46943(6) 0.56137(6) 0.0137(2) Uani 1 1 d . .
H11A H 0.332328 0.500590 0.583592 0.016 Uiso 1 1 calc R U
H11B H 0.366632 0.466026 0.517337 0.016 Uiso 1 1 calc R U
C13A C 0.07725(17) 0.34370(6) 0.76179(6) 0.0129(2) Uani 1 1 d . .
C16A C -0.22695(16) 0.37194(6) 0.79885(6) 0.0143(2) Uani 1 1 d . .
H16A H -0.242893 0.406447 0.830290 0.017 Uiso 1 1 calc R U
H16B H -0.334138 0.344533 0.798800 0.017 Uiso 1 1 calc R U
C9B C 0.72092(16) 0.44608(5) 0.52587(5) 0.0114(2) Uani 1 1 d . .
H9B H 0.681546 0.445646 0.480872 0.014 Uiso 1 1 calc R U
C15B C 0.77612(19) 0.32796(6) 0.50209(7) 0.0180(2) Uani 1 1 d . .
H15A H 0.874964 0.346229 0.477163 0.022 Uiso 1 1 calc R U
H15B H 0.817942 0.288446 0.523077 0.022 Uiso 1 1 calc R U
C15A C -0.19287(17) 0.39992(6) 0.73304(6) 0.0152(2) Uani 1 1 d . .
H15C H -0.249951 0.442325 0.728504 0.018 Uiso 1 1 calc R U
H15D H -0.238834 0.371077 0.699836 0.018 Uiso 1 1 calc R U
C4B C 0.51644(17) 0.60940(6) 0.58081(6) 0.0134(2) Uani 1 1 d . .
H4B1 H 0.388254 0.599737 0.576808 0.016 Uiso 1 1 calc R U
H4B2 H 0.551133 0.601759 0.625168 0.016 Uiso 1 1 calc R U
C4A C 0.53530(17) 0.52726(6) 0.82387(6) 0.0140(2) Uani 1 1 d . .
H41A H 0.555787 0.495606 0.857786 0.017 Uiso 1 1 calc R U
H4A2 H 0.596526 0.511670 0.785560 0.017 Uiso 1 1 calc R U
C19B C 0.51303(19) 0.29232(6) 0.60335(6) 0.0169(2) Uani 1 1 d . .
H19A H 0.561549 0.301171 0.645298 0.025 Uiso 1 1 calc R U
H19B H 0.585471 0.259600 0.582559 0.025 Uiso 1 1 calc R U
H19C H 0.390665 0.276906 0.607388 0.025 Uiso 1 1 calc R U
C17B C 0.45339(19) 0.33360(6) 0.49783(6) 0.0155(2) Uani 1 1 d . .
C8B C 0.91599(17) 0.46795(6) 0.52732(6) 0.0144(2) Uani 1 1 d . .
H8B1 H 0.961575 0.464227 0.570921 0.017 Uiso 1 1 calc R U
H8B2 H 0.987395 0.439206 0.500271 0.017 Uiso 1 1 calc R U
C1A C 0.38646(18) 0.64755(6) 0.78113(6) 0.0153(2) Uani 1 1 d . .
H4AO H 0.326880 0.661022 0.821093 0.018 Uiso 1 1 calc R U
C5A C 0.33393(16) 0.53133(6) 0.81045(5) 0.0112(2) Uani 1 1 d . .
C1B C 0.85137(17) 0.65274(6) 0.52710(6) 0.0123(2) Uani 1 1 d . .
H1B H 0.815080 0.659857 0.482326 0.015 Uiso 1 1 calc R U
C11A C 0.29626(17) 0.40892(6) 0.82534(6) 0.0136(2) Uani 1 1 d . .
H11C H 0.418490 0.409281 0.842502 0.016 Uiso 1 1 calc R U
H11D H 0.212230 0.411465 0.861124 0.016 Uiso 1 1 calc R U
C10B C 0.60188(16) 0.49361(5) 0.56171(5) 0.01037(19) Uani 1 1 d . .
H10B H 0.642193 0.493187 0.606595 0.012 Uiso 1 1 calc R U
C8A C 0.04351(17) 0.52507(6) 0.71451(6) 0.0159(2) Uani 1 1 d . .
H8A1 H 0.105289 0.516052 0.674306 0.019 Uiso 1 1 calc R U
H8A2 H -0.085082 0.528429 0.705410 0.019 Uiso 1 1 calc R U
C14A C 0.01195(17) 0.40572(6) 0.72906(6) 0.0126(2) Uani 1 1 d . .
H14A H 0.049267 0.405173 0.683847 0.015 Uiso 1 1 calc R U
C2A C 0.58663(18) 0.64227(6) 0.79330(6) 0.0160(2) Uani 1 1 d . .
H2A H 0.633706 0.684317 0.808314 0.019 Uiso 1 1 calc R U
C7B C 0.93976(17) 0.53684(6) 0.50474(6) 0.0154(2) Uani 1 1 d . .
H7B1 H 0.907599 0.539865 0.459613 0.018 Uiso 1 1 calc R U
H7B2 H 1.065748 0.549551 0.509250 0.018 Uiso 1 1 calc R U
C3B C 0.54749(17) 0.67988(6) 0.56479(6) 0.0159(2) Uani 1 1 d . .
H3B1 H 0.478363 0.706920 0.594186 0.019 Uiso 1 1 calc R U
H3B2 H 0.504164 0.688427 0.521561 0.019 Uiso 1 1 calc R U
C12A C 0.26502(17) 0.34700(6) 0.78882(6) 0.0153(2) Uani 1 1 d . .
H12C H 0.284425 0.310073 0.817188 0.018 Uiso 1 1 calc R U
H12D H 0.352069 0.344058 0.753990 0.018 Uiso 1 1 calc R U
C3A C 0.61716(19) 0.59123(6) 0.84349(6) 0.0176(2) Uani 1 1 d . .
H3A1 H 0.563664 0.605388 0.883751 0.021 Uiso 1 1 calc R U
H3A2 H 0.746281 0.585646 0.850283 0.021 Uiso 1 1 calc R U
C7A C 0.10923(17) 0.58903(6) 0.74046(7) 0.0165(2) Uani 1 1 d . .
H7A1 H 0.037183 0.601264 0.777564 0.020 Uiso 1 1 calc R U
H7A2 H 0.094987 0.622642 0.707992 0.020 Uiso 1 1 calc R U
C19A C 0.06122(19) 0.28594(6) 0.71646(7) 0.0196(3) Uani 1 1 d . .
H19D H 0.091972 0.246567 0.739004 0.029 Uiso 1 1 calc R U
H19E H 0.142498 0.291773 0.680861 0.029 Uiso 1 1 calc R U
H19F H -0.060936 0.282945 0.700832 0.029 Uiso 1 1 calc R U
C18A C 0.23527(19) 0.54595(6) 0.87250(6) 0.0172(2) Uani 1 1 d . .
H18A H 0.266995 0.513871 0.904222 0.026 Uiso 1 1 calc R U
H18B H 0.106866 0.544762 0.865098 0.026 Uiso 1 1 calc R U
H18C H 0.269263 0.588523 0.887597 0.026 Uiso 1 1 calc R U
C16B C 0.6153(2) 0.31398(7) 0.45987(6) 0.0217(3) Uani 1 1 d . .
H16C H 0.622477 0.338948 0.420320 0.026 Uiso 1 1 calc R U
H16D H 0.609872 0.267928 0.449185 0.026 Uiso 1 1 calc R U
C18B C 0.55221(18) 0.57005(6) 0.46950(6) 0.0173(2) Uani 1 1 d . .
H18D H 0.422313 0.567305 0.469583 0.026 Uiso 1 1 calc R U
H18E H 0.601177 0.535456 0.443645 0.026 Uiso 1 1 calc R U
H18F H 0.588832 0.611391 0.452037 0.026 Uiso 1 1 calc R U
H1BO H 0.876(3) 0.7188(10) 0.6375(10) 0.030(5) Uiso 1 1 d . .
H1AO H 0.692(3) 0.6513(11) 0.7123(10) 0.033(6) Uiso 1 1 d . .

loop_
_atom_site_aniso_label
_atom_site_aniso_U_11
_atom_site_aniso_U_22
_atom_site_aniso_U_33
_atom_site_aniso_U_23
_atom_site_aniso_U_13
_atom_site_aniso_U_12
Cl1B 0.01250(13) 0.01337(13) 0.02895(15) 0.00141(11) 0.00257(11) -0.00322(10)
Cl1A 0.01901(15) 0.01130(13) 0.03688(18) 0.00670(12) 0.00627(13) 0.00189(11)
O1B 0.0170(4) 0.0151(4) 0.0160(4) -0.0008(3) -0.0003(4) -0.0053(3)
O2A 0.0176(4) 0.0166(4) 0.0218(4) 0.0035(4) 0.0020(4) 0.0014(4)
O2B 0.0274(5) 0.0139(4) 0.0244(5) 0.0010(4) -0.0081(4) -0.0032(4)
O1A 0.0142(4) 0.0174(4) 0.0208(4) 0.0029(3) 0.0052(4) 0.0009(3)
C17A 0.0113(5) 0.0105(5) 0.0180(5) -0.0027(4) 0.0014(4) -0.0006(4)
C14B 0.0147(5) 0.0094(5) 0.0139(5) 0.0000(4) 0.0022(4) -0.0001(4)
C6A 0.0102(5) 0.0101(5) 0.0157(5) 0.0008(4) 0.0014(4) 0.0005(4)
C9A 0.0107(5) 0.0109(5) 0.0136(5) 0.0000(4) -0.0004(4) 0.0000(4)
C2B 0.0136(5) 0.0092(5) 0.0168(5) 0.0013(4) -0.0002(4) -0.0004(4)
C12B 0.0149(6) 0.0133(5) 0.0182(5) -0.0008(4) 0.0052(5) -0.0027(4)
C5B 0.0106(5) 0.0098(5) 0.0105(4) 0.0006(4) -0.0013(4) -0.0006(4)
C13B 0.0152(5) 0.0104(5) 0.0126(5) 0.0001(4) 0.0018(4) -0.0018(4)
C10A 0.0100(5) 0.0093(4) 0.0122(5) -0.0002(4) 0.0004(4) 0.0005(4)
C6B 0.0100(5) 0.0087(4) 0.0115(5) 0.0002(4) 0.0007(4) -0.0009(4)
C11B 0.0114(5) 0.0107(5) 0.0191(5) -0.0005(4) 0.0021(4) -0.0013(4)
C13A 0.0112(5) 0.0106(5) 0.0169(5) -0.0021(4) 0.0034(4) -0.0001(4)
C16A 0.0099(5) 0.0134(5) 0.0197(5) -0.0007(4) 0.0012(4) 0.0005(4)
C9B 0.0124(5) 0.0102(5) 0.0117(5) -0.0008(4) 0.0018(4) -0.0010(4)
C15B 0.0221(6) 0.0103(5) 0.0216(6) -0.0021(4) 0.0081(5) 0.0001(5)
C15A 0.0124(5) 0.0162(6) 0.0169(5) -0.0017(4) -0.0025(4) -0.0007(4)
C4B 0.0109(5) 0.0099(5) 0.0194(5) -0.0010(4) 0.0014(4) 0.0003(4)
C4A 0.0131(5) 0.0146(5) 0.0143(5) 0.0004(4) -0.0016(4) -0.0015(4)
C19B 0.0212(6) 0.0133(5) 0.0164(5) 0.0036(4) 0.0022(5) -0.0029(5)
C17B 0.0253(6) 0.0069(5) 0.0144(5) 0.0015(4) -0.0003(5) -0.0035(4)
C8B 0.0116(5) 0.0111(5) 0.0206(5) -0.0017(4) 0.0031(5) 0.0002(4)
C1A 0.0150(5) 0.0104(5) 0.0205(5) -0.0002(4) 0.0046(5) -0.0001(4)
C5A 0.0113(5) 0.0112(5) 0.0110(5) -0.0003(4) 0.0015(4) -0.0004(4)
C1B 0.0117(5) 0.0109(5) 0.0143(5) 0.0018(4) -0.0002(4) -0.0018(4)
C11A 0.0117(5) 0.0117(5) 0.0175(5) 0.0027(4) -0.0011(4) -0.0001(4)
C10B 0.0109(5) 0.0090(4) 0.0112(4) -0.0004(4) 0.0006(4) -0.0008(4)
C8A 0.0134(5) 0.0140(5) 0.0203(6) 0.0041(4) -0.0039(5) 0.0002(4)
C14A 0.0121(5) 0.0121(5) 0.0136(5) -0.0010(4) -0.0003(4) -0.0005(4)
C2A 0.0143(5) 0.0135(5) 0.0202(5) -0.0032(4) 0.0024(5) -0.0039(4)
C7B 0.0143(6) 0.0128(5) 0.0191(5) -0.0020(4) 0.0060(5) -0.0013(4)
C3B 0.0123(5) 0.0103(5) 0.0250(6) 0.0007(4) -0.0007(5) 0.0013(4)
C12A 0.0112(5) 0.0108(5) 0.0240(6) 0.0010(4) 0.0024(4) 0.0018(4)
C3A 0.0176(6) 0.0195(6) 0.0158(5) -0.0022(4) -0.0021(5) -0.0059(5)
C7A 0.0127(5) 0.0110(5) 0.0257(6) 0.0042(4) -0.0002(5) 0.0008(4)
C19A 0.0191(6) 0.0147(5) 0.0251(6) -0.0078(5) 0.0069(5) -0.0010(4)
C18A 0.0207(6) 0.0163(6) 0.0147(5) -0.0035(4) 0.0062(5) -0.0036(5)
C16B 0.0305(7) 0.0172(6) 0.0173(5) -0.0061(4) 0.0068(5) -0.0077(5)
C18B 0.0203(6) 0.0172(5) 0.0143(5) 0.0030(4) -0.0066(5) -0.0035(5)

loop_
_atom_type_symbol
_atom_type_description
_atom_type_scat_dispersion_real
_atom_type_scat_dispersion_imag
_atom_type_scat_source
C C 0.0033 0.0016 'International Tables Vol C Tables 4.2.6.8 and 6.1.1.4'
H H 0.0000 0.0000 'International Tables Vol C Tables 4.2.6.8 and 6.1.1.4'
Cl Cl 0.1484 0.1585 'International Tables Vol C Tables 4.2.6.8 and 6.1.1.4'
O O 0.0106 0.0060 'International Tables Vol C Tables 4.2.6.8 and 6.1.1.4'

loop_
_geom_angle_atom_site_label_1
_geom_angle_atom_site_label_2
_geom_angle_atom_site_label_3
_geom_angle
C2B O1B H1BO 105.2(15)
C2A O1A H1AO 112.7(16)
O2A C17A C16A 124.77(11)
O2A C17A C13A 125.50(11)
C16A C17A C13A 109.73(10)
C9B C14B C13B 113.99(10)
C9B C14B C15B 111.22(10)
C13B C14B C15B 102.92(10)
C9B C14B H14B 109.5
C13B C14B H14B 109.5
C15B C14B H14B 109.5
C1A C6A C7A 114.03(10)
C1A C6A C5A 110.37(10)
C7A C6A C5A 111.38(10)
C1A C6A H6A 106.9
C7A C6A H6A 106.9
C5A C6A H6A 106.9
C8A C9A C10A 110.81(10)
C8A C9A C14A 109.79(10)
C10A C9A C14A 113.03(10)
C8A C9A H9A 107.7
C10A C9A H9A 107.7
C14A C9A H9A 107.7
O1B C2B C3B 108.45(10)
O1B C2B C1B 111.11(10)
C3B C2B C1B 108.93(10)
O1B C2B H2B 109.4
C3B C2B H2B 109.4
C1B C2B H2B 109.4
C11B C12B C13B 112.54(10)
C11B C12B H12A 109.1
C13B C12B H12A 109.1
C11B C12B H12B 109.1
C13B C12B H12B 109.1
H12A C12B H12B 107.8
C4B C5B C10B 109.80(9)
C4B C5B C18B 109.00(10)
C10B C5B C18B 110.56(9)
C4B C5B C6B 107.68(9)
C10B C5B C6B 107.64(9)
C18B C5B C6B 112.10(10)
C12B C13B C17B 112.88(11)
C12B C13B C19B 110.00(10)
C17B C13B C19B 104.87(10)
C12B C13B C14B 114.89(10)
C17B C13B C14B 102.50(10)
C19B C13B C14B 111.06(10)
C11A C10A C9A 109.12(10)
C11A C10A C5A 113.99(10)
C9A C10A C5A 112.80(10)
C11A C10A H10A 106.8
C9A C10A H10A 106.8
C5A C10A H10A 106.8
C1B C6B C7B 113.40(10)
C1B C6B C5B 110.99(9)
C7B C6B C5B 111.47(9)
C1B C6B H6B 106.9
C7B C6B H6B 106.9
C5B C6B H6B 106.9
C12B C11B C10B 111.15(10)
C12B C11B H11A 109.4
C10B C11B H11A 109.4
C12B C11B H11B 109.4
C10B C11B H11B 109.4
H11A C11B H11B 108.0
C12A C13A C17A 111.92(10)
C12A C13A C19A 109.92(10)
C17A C13A C19A 105.94(10)
C12A C13A C14A 115.08(10)
C17A C13A C14A 103.02(10)
C19A C13A C14A 110.42(10)
C17A C16A C15A 104.59(10)
C17A C16A H16A 110.8
C15A C16A H16A 110.8
C17A C16A H16B 110.8
C15A C16A H16B 110.8
H16A C16A H16B 108.9
C14B C9B C8B 109.45(10)
C14B C9B C10B 113.17(9)
C8B C9B C10B 110.74(9)
C14B C9B H9B 107.8
C8B C9B H9B 107.8
C10B C9B H9B 107.8
C16B C15B C14B 104.82(11)
C16B C15B H15A 110.8
C14B C15B H15A 110.8
C16B C15B H15B 110.8
C14B C15B H15B 110.8
H15A C15B H15B 108.9
C16A C15A C14A 104.22(10)
C16A C15A H15C 110.9
C14A C15A H15C 110.9
C16A C15A H15D 110.9
C14A C15A H15D 110.9
H15C C15A H15D 108.9
C3B C4B C5B 112.67(10)
C3B C4B H4B1 109.1
C5B C4B H4B1 109.1
C3B C4B H4B2 109.1
C5B C4B H4B2 109.1
H4B1 C4B H4B2 107.8
C3A C4A C5A 113.42(11)
C3A C4A H41A 108.9
C5A C4A H41A 108.9
C3A C4A H4A2 108.9
C5A C4A H4A2 108.9
H41A C4A H4A2 107.7
C13B C19B H19A 109.5
C13B C19B H19B 109.5
H19A C19B H19B 109.5
C13B C19B H19C 109.5
H19A C19B H19C 109.5
H19B C19B H19C 109.5
O2B C17B C16B 126.27(12)
O2B C17B C13B 125.33(12)
C16B C17B C13B 108.39(11)
C7B C8B C9B 112.68(10)
C7B C8B H8B1 109.1
C9B C8B H8B1 109.1
C7B C8B H8B2 109.1
C9B C8B H8B2 109.1
H8B1 C8B H8B2 107.8
C6A C1A C2A 112.49(10)
C6A C1A Cl1A 111.00(9)
C2A C1A Cl1A 107.53(9)
C6A C1A H4AO 108.6
C2A C1A H4AO 108.6
Cl1A C1A H4AO 108.6
C18A C5A C4A 109.03(10)
C18A C5A C10A 110.86(10)
C4A C5A C10A 109.22(10)
C18A C5A C6A 112.58(10)
C4A C5A C6A 107.69(10)
C10A C5A C6A 107.36(9)
C6B C1B C2B 113.02(10)
C6B C1B Cl1B 110.30(8)
C2B C1B Cl1B 108.09(8)
C6B C1B H1B 108.4
C2B C1B H1B 108.4
Cl1B C1B H1B 108.4
C12A C11A C10A 110.00(10)
C12A C11A H11C 109.7
C10A C11A H11C 109.7
C12A C11A H11D 109.7
C10A C11A H11D 109.7
H11C C11A H11D 108.2
C11B C10B C9B 109.61(9)
C11B C10B C5B 113.60(10)
C9B C10B C5B 112.90(9)
C11B C10B H10B 106.8
C9B C10B H10B 106.8
C5B C10B H10B 106.8
C7A C8A C9A 113.07(10)
C7A C8A H8A1 109.0
C9A C8A H8A1 109.0
C7A C8A H8A2 109.0
C9A C8A H8A2 109.0
H8A1 C8A H8A2 107.8
C9A C14A C15A 110.24(10)
C9A C14A C13A 115.29(10)
C15A C14A C13A 103.05(10)
C9A C14A H14A 109.3
C15A C14A H14A 109.3
C13A C14A H14A 109.3
O1A C2A C3A 106.53(11)
O1A C2A C1A 112.35(11)
C3A C2A C1A 108.42(11)
O1A C2A H2A 109.8
C3A C2A H2A 109.8
C1A C2A H2A 109.8
C8B C7B C6B 110.42(10)
C8B C7B H7B1 109.6
C6B C7B H7B1 109.6
C8B C7B H7B2 109.6
C6B C7B H7B2 109.6
H7B1 C7B H7B2 108.1
C4B C3B C2B 111.90(10)
C4B C3B H3B1 109.2
C2B C3B H3B1 109.2
C4B C3B H3B2 109.2
C2B C3B H3B2 109.2
H3B1 C3B H3B2 107.9
C11A C12A C13A 111.82(10)
C11A C12A H12C 109.3
C13A C12A H12C 109.3
C11A C12A H12D 109.3
C13A C12A H12D 109.3
H12C C12A H12D 107.9
C2A C3A C4A 111.14(10)
C2A C3A H3A1 109.4
C4A C3A H3A1 109.4
C2A C3A H3A2 109.4
C4A C3A H3A2 109.4
H3A1 C3A H3A2 108.0
C8A C7A C6A 110.37(10)
C8A C7A H7A1 109.6
C6A C7A H7A1 109.6
C8A C7A H7A2 109.6
C6A C7A H7A2 109.6
H7A1 C7A H7A2 108.1
C13A C19A H19D 109.5
C13A C19A H19E 109.5
H19D C19A H19E 109.5
C13A C19A H19F 109.5
H19D C19A H19F 109.5
H19E C19A H19F 109.5
C5A C18A H18A 109.5
C5A C18A H18B 109.5
H18A C18A H18B 109.5
C5A C18A H18C 109.5
H18A C18A H18C 109.5
H18B C18A H18C 109.5
C17B C16B C15B 105.81(10)
C17B C16B H16C 110.6
C15B C16B H16C 110.6
C17B C16B H16D 110.6
C15B C16B H16D 110.6
H16C C16B H16D 108.7
C5B C18B H18D 109.5
C5B C18B H18E 109.5
H18D C18B H18E 109.5
C5B C18B H18F 109.5
H18D C18B H18F 109.5
H18E C18B H18F 109.5

loop_
_geom_bond_atom_site_label_1
_geom_bond_atom_site_label_2
_geom_bond_distance
Cl1B C1B 1.8162(13)
Cl1A C1A 1.8108(13)
O1B C2B 1.4322(15)
O1B H1BO 0.80(2)
O2A C17A 1.2149(16)
O2B C17B 1.2144(18)
O1A C2A 1.4180(16)
O1A H1AO 0.84(2)
C17A C16A 1.5164(17)
C17A C13A 1.5323(17)
C14B C9B 1.5452(16)
C14B C13B 1.5464(17)
C14B C15B 1.5506(17)
C14B H14B 1.0000
C6A C1A 1.5316(17)
C6A C7A 1.5314(18)
C6A C5A 1.5614(17)
C6A H6A 1.0000
C9A C8A 1.5372(17)
C9A C10A 1.5418(17)
C9A C14A 1.5503(17)
C9A H9A 1.0000
C2B C3B 1.5277(18)
C2B C1B 1.5318(17)
C2B H2B 1.0000
C12B C11B 1.5256(17)
C12B C13B 1.5249(18)
C12B H12A 0.9900
C12B H12B 0.9900
C5B C4B 1.5424(16)
C5B C10B 1.5595(16)
C5B C18B 1.5482(16)
C5B C6B 1.5616(16)
C13B C17B 1.5339(17)
C13B C19B 1.5467(17)
C10A C11A 1.5364(16)
C10A C5A 1.5572(17)
C10A H10A 1.0000
C6B C1B 1.5302(16)
C6B C7B 1.5298(17)
C6B H6B 1.0000
C11B C10B 1.5383(17)
C11B H11A 0.9900
C11B H11B 0.9900
C13A C12A 1.5277(18)
C13A C19A 1.5486(17)
C13A C14A 1.5511(17)
C16A C15A 1.5360(18)
C16A H16A 0.9900
C16A H16B 0.9900
C9B C8B 1.5389(17)
C9B C10B 1.5395(16)
C9B H9B 1.0000
C15B C16B 1.535(2)
C15B H15A 0.9900
C15B H15B 0.9900
C15A C14A 1.5496(18)
C15A H15C 0.9900
C15A H15D 0.9900
C4B C3B 1.5302(17)
C4B H4B1 0.9900
C4B H4B2 0.9900
C4A C3A 1.5304(18)
C4A C5A 1.5454(18)
C4A H41A 0.9900
C4A H4A2 0.9900
C19B H19A 0.9800
C19B H19B 0.9800
C19B H19C 0.9800
C17B C16B 1.518(2)
C8B C7B 1.5286(18)
C8B H8B1 0.9900
C8B H8B2 0.9900
C1A C2A 1.5335(19)
C1A H4AO 1.0000
C5A C18A 1.5428(17)
C1B H1B 1.0000
C11A C12A 1.5271(18)
C11A H11C 0.9900
C11A H11D 0.9900
C10B H10B 1.0000
C8A C7A 1.5287(18)
C8A H8A1 0.9900
C8A H8A2 0.9900
C14A H14A 1.0000
C2A C3A 1.5254(19)
C2A H2A 1.0000
C7B H7B1 0.9900
C7B H7B2 0.9900
C3B H3B1 0.9900
C3B H3B2 0.9900
C12A H12C 0.9900
C12A H12D 0.9900
C3A H3A1 0.9900
C3A H3A2 0.9900
C7A H7A1 0.9900
C7A H7A2 0.9900
C19A H19D 0.9800
C19A H19E 0.9800
C19A H19F 0.9800
C18A H18A 0.9800
C18A H18B 0.9800
C18A H18C 0.9800
C16B H16C 0.9900
C16B H16D 0.9900
C18B H18D 0.9800
C18B H18E 0.9800
C18B H18F 0.9800

loop_
_geom_hbond_atom_site_label_D
_geom_hbond_atom_site_label_H
_geom_hbond_atom_site_label_A
_geom_hbond_distance_DH
_geom_hbond_distance_HA
_geom_hbond_distance_DA
_geom_hbond_angle_DHA
_geom_hbond_site_symmetry_A
_geom_hbond_publ_flag
C2B H2B Cl1B 1.00 2.90 3.6794(12) 135.9 4_466 yes
C16A H16B Cl1A 0.99 2.86 3.5575(13) 127.8 3_546 yes
C3B H3B1 Cl1A 0.99 2.88 3.7070(14) 141.1 . yes
O1B H1BO O2A 0.80(2) 2.09(2) 2.8805(14) 169(2) 3_656 yes
O1A H1AO O1B 0.84(2) 2.05(2) 2.8245(14) 155(2) . yes
